data_4086409
loop_
_publ_author_name
'Ruff, Andrew'
'Kirby, Christopher'
'Chan, Benny C.'
'O'Connor, Abby R.'

_publ_section_title
;
 Base-Free Transfer Hydrogenation of Ketones Using
 Cp*Ir(pyridinesulfonamide)Cl Precatalysts
;
_journal_name_full Organometallics
_journal_page_first 327
_journal_page_last 335
_journal_paper_doi 10.1021/acs.organomet.5b00864
_journal_volume 35
_journal_year 2016
_chemical_formula_sum 'C26 H34 Cl5 Ir N2 O3 S'
_chemical_formula_weight 824.06
_chemical_name_common 'IrCp*(pyridinesulfonamide R=OME)) CL'
_space_group_crystal_system monoclinic
_space_group_IT_number 14
_space_group_name_Hall '-P 2yn'
_space_group_name_H-M_alt 'P 1 21/n 1'
_symmetry_space_group_name_Hall '-P 2yn'
_symmetry_space_group_name_H-M 'P 1 21/n 1'
_atom_sites_solution_hydrogens geom
_audit_creation_method 'APEX2 v2013.6-2'
_cell_angle_alpha 90
_cell_angle_beta 97.8140(10)
_cell_angle_gamma 90
_cell_formula_units_Z 4
_cell_length_a 8.6508(7)
_cell_length_b 13.6802(11)
_cell_length_c 25.711(2)
_cell_measurement_reflns_used 400
_cell_measurement_temperature 100.(2)
_cell_measurement_theta_max 28.1567
_cell_measurement_theta_min 1.7100
_cell_volume 3014.5(4)
_computing_cell_refinement 'APEX2 v2013.6-2 (Bruker AXS)'
_computing_data_collection 'Bruker Instrument Service v2013.10.0.0'
_computing_data_reduction 'SAINT V8.32B (Bruker AXS Inc., 2013)'
_computing_molecular_graphics 'Crystalmaker v.8.7.2 (CrystalMaker Software Ltd)'
_computing_publication_material 'APEX2 v2013.6-2 (Bruker AXS)'
_computing_structure_refinement 'SHELXL-2013 (Sheldrick, 2013)'
_computing_structure_solution 'SHELXS-97 (Sheldrick, 2008)'
_diffrn_ambient_temperature 100.(2)
_diffrn_detector_area_resol_mean 8.3333
_diffrn_measured_fraction_theta_full 1.00
_diffrn_measured_fraction_theta_max 0.948
_diffrn_measurement_device_type 'Bruker APEX II CCD'
_diffrn_measurement_method '\w and \f'
_diffrn_radiation_monochromator Graphite
_diffrn_radiation_type MoK\a
_diffrn_radiation_wavelength 0.71073
_diffrn_reflns_av_R_equivalents 0.0385
_diffrn_reflns_limit_h_max 11
_diffrn_reflns_limit_h_min -11
_diffrn_reflns_limit_k_max 18
_diffrn_reflns_limit_k_min -18
_diffrn_reflns_limit_l_max 34
_diffrn_reflns_limit_l_min -33
_diffrn_reflns_number 35496
_diffrn_reflns_theta_full 25.00
_diffrn_reflns_theta_max 28.76
_diffrn_reflns_theta_min 1.60
_diffrn_source 'fine-focus sealed tube'
_exptl_absorpt_coefficient_mu 4.973
_exptl_absorpt_correction_T_max 0.93398
_exptl_absorpt_correction_T_min 0.50210
_exptl_absorpt_correction_type multi-scan
_exptl_absorpt_process_details 'SADABS V2012/1 (Bruker AXS Inc.)'
_exptl_crystal_colour 'clear pale yellow'
_exptl_crystal_density_diffrn 1.816
_exptl_crystal_density_method 'not measured'
_exptl_crystal_description plate
_exptl_crystal_F_000 1624
_exptl_crystal_size_max 0.287
_exptl_crystal_size_mid 0.167
_exptl_crystal_size_min 0.018
_refine_diff_density_max 0.769
_refine_diff_density_min -1.376
_refine_ls_extinction_method none
_refine_ls_goodness_of_fit_ref 1.039
_refine_ls_hydrogen_treatment constr
_refine_ls_matrix_type full
_refine_ls_number_parameters 349
_refine_ls_number_reflns 7432
_refine_ls_number_restraints 0
_refine_ls_restrained_S_all 1.039
_refine_ls_R_factor_all 0.0335
_refine_ls_R_factor_gt 0.0238
_refine_ls_shift/su_max 0.004
_refine_ls_shift/su_mean 0.000
_refine_ls_structure_factor_coef Fsqd
_refine_ls_weighting_details 'w=1/[\s^2^(Fo^2^)+(0.0155P)^2^+3.2146P] where P=(Fo^2^+2Fc^2^)/3'
_refine_ls_weighting_scheme calc
_refine_ls_wR_factor_gt 0.0439
_refine_ls_wR_factor_ref 0.0466
_reflns_number_gt 6307
_reflns_number_total 7432
_reflns_threshold_expression 'I > 2\s(I)'
_cod_data_source_file om5b00864_si_002.cif
_cod_data_source_block 10
_cod_database_code 4086409

loop_
_space_group_symop_operation_xyz
'x, y, z'
'-x+1/2, y+1/2, -z+1/2'
'-x, -y, -z'
'x-1/2, -y-1/2, z-1/2'

loop_
_atom_site_type_symbol
_atom_site_label
_atom_site_fract_x
_atom_site_fract_y
_atom_site_fract_z
_atom_site_U_iso_or_equiv
_atom_site_adp_type
_atom_site_calc_flag
_atom_site_refinement_flags_adp
_atom_site_refinement_flags_occupancy
_atom_site_refinement_flags_posn
_atom_site_occupancy
_atom_site_disorder_assembly
_atom_site_disorder_group
Ir Ir1 0.91204(2) 0.81603(2) 0.79127(2) 0.00937(3) Uani d . . . 1 . .
Cl Cl2 0.53379(11) 0.48087(7) 0.07508(4) 0.0409(2) Uani d . . . 1 . .
O O2 1.0702(2) 0.89602(15) 0.94359(8) 0.0190(5) Uani d . . . 1 . .
Cl Cl1 1.04017(8) 0.93591(5) 0.74192(3) 0.01416(14) Uani d . . . 1 . .
S S1 1.07879(8) 0.93733(5) 0.89196(3) 0.01360(14) Uani d . . . 1 . .
Cl Cl3 0.28567(10) 0.62633(7) 0.07543(4) 0.0357(2) Uani d . . . 1 . .
C C21 1.1275(3) 1.2646(2) 0.92197(12) 0.0153(6) Uani d . . . 1 . .
O O3 1.1523(3) 1.36342(15) 0.92790(8) 0.0211(5) Uani d . . . 1 . .
C C20 1.1504(3) 1.2260(2) 0.87321(12) 0.0168(6) Uani d . . . 1 . .
H H20 1.1773 1.2684 0.8466 0.02 Uiso calc U . R 1 . .
O O1 1.2110(2) 0.90762(15) 0.86681(8) 0.0169(4) Uani d . . . 1 . .
C C1 1.0871(3) 0.70272(18) 0.78865(12) 0.0134(6) Uani d . . . 1 . .
C C5 0.9658(3) 0.69403(19) 0.74376(11) 0.0139(6) Uani d . . . 1 . .
C C4 0.8219(3) 0.67477(19) 0.76341(11) 0.0134(6) Uani d . . . 1 . .
C C9 0.6669(3) 0.6595(2) 0.73111(13) 0.0208(7) Uani d . . . 1 . .
H H9A 0.6669 0.6898 0.6966 0.031 Uiso calc U . R 1 . .
H H9B 0.5852 0.6892 0.7488 0.031 Uiso calc U . R 1 . .
H H9C 0.6468 0.5892 0.7267 0.031 Uiso calc U . R 1 . .
C C3 0.8506(3) 0.6744(2) 0.81999(12) 0.0147(6) Uani d . . . 1 . .
C C8 0.7374(4) 0.6442(2) 0.85636(13) 0.0235(7) Uani d . . . 1 . .
H H8A 0.631 0.6604 0.8405 0.035 Uiso calc U . R 1 . .
H H8B 0.7616 0.6789 0.8898 0.035 Uiso calc U . R 1 . .
H H8C 0.7455 0.5736 0.8625 0.035 Uiso calc U . R 1 . .
C C2 1.0163(3) 0.6894(2) 0.83516(11) 0.0151(6) Uani d . . . 1 . .
C C7 1.0988(4) 0.6819(2) 0.89003(12) 0.0254(7) Uani d . . . 1 . .
H H7A 1.1181 0.613 0.899 0.038 Uiso calc U . R 1 . .
H H7B 1.0338 0.7109 0.9144 0.038 Uiso calc U . R 1 . .
H H7C 1.1984 0.7169 0.8926 0.038 Uiso calc U . R 1 . .
C C10 0.9907(4) 0.6967(2) 0.68725(12) 0.0217(7) Uani d . . . 1 . .
H H10A 1.0311 0.6334 0.6774 0.033 Uiso calc U . R 1 . .
H H10B 1.066 0.7482 0.6821 0.033 Uiso calc U . R 1 . .
H H10C 0.8913 0.7103 0.6653 0.033 Uiso calc U . R 1 . .
C C6 1.2571(3) 0.7162(2) 0.78564(14) 0.0225(7) Uani d . . . 1 . .
H H6A 1.3077 0.7454 0.8184 0.034 Uiso calc U . R 1 . .
H H6B 1.2703 0.7594 0.7562 0.034 Uiso calc U . R 1 . .
H H6C 1.3047 0.6526 0.7804 0.034 Uiso calc U . R 1 . .
N N2 0.9223(3) 0.91986(17) 0.85265(9) 0.0140(5) Uani d . . . 1 . .
C C18 1.0933(3) 1.0658(2) 0.90273(11) 0.0148(6) Uani d . . . 1 . .
C C23 1.0667(4) 1.1045(2) 0.95022(12) 0.0210(7) Uani d . . . 1 . .
H H23 1.037 1.0624 0.9766 0.025 Uiso calc U . R 1 . .
C C22 1.0829(4) 1.2040(2) 0.96006(12) 0.0200(7) Uani d . . . 1 . .
H H22 1.0633 1.2301 0.9928 0.024 Uiso calc U . R 1 . .
C C24 1.1389(4) 1.4048(2) 0.97830(12) 0.0217(7) Uani d . . . 1 . .
H H24A 1.0323 1.3955 0.9863 0.033 Uiso calc U . R 1 . .
H H24B 1.1625 1.4749 0.9779 0.033 Uiso calc U . R 1 . .
H H24C 1.2126 1.3724 1.0052 0.033 Uiso calc U . R 1 . .
C C19 1.1342(3) 1.1272(2) 0.86339(11) 0.0147(6) Uani d . . . 1 . .
H H19 1.1507 1.1012 0.8303 0.018 Uiso calc U . R 1 . .
C C17 0.7807(3) 0.9544(2) 0.87414(12) 0.0174(6) Uani d . . . 1 . .
H H17A 0.7665 1.0251 0.8669 0.021 Uiso calc U . R 1 . .
H H17B 0.796 0.9454 0.9127 0.021 Uiso calc U . R 1 . .
C C16 0.6339(3) 0.8998(2) 0.85053(11) 0.0153(6) Uani d . . . 1 . .
H H16A 0.6483 0.8293 0.8583 0.018 Uiso calc U . R 1 . .
H H16B 0.5449 0.9228 0.8677 0.018 Uiso calc U . R 1 . .
C C15 0.5944(3) 0.91283(19) 0.79245(12) 0.0128(6) Uani d . . . 1 . .
C C14 0.4480(3) 0.9471(2) 0.76979(12) 0.0162(6) Uani d . . . 1 . .
H H14 0.3703 0.9622 0.7914 0.019 Uiso calc U . R 1 . .
C C13 0.4167(3) 0.9588(2) 0.71604(12) 0.0163(6) Uani d . . . 1 . .
H H13 0.3171 0.9809 0.7004 0.02 Uiso calc U . R 1 . .
C C12 0.5322(3) 0.9381(2) 0.68506(12) 0.0152(6) Uani d . . . 1 . .
H H12 0.5142 0.9473 0.6481 0.018 Uiso calc U . R 1 . .
C C11 0.6738(3) 0.9037(2) 0.70950(11) 0.0134(6) Uani d . . . 1 . .
H H11 0.7529 0.8889 0.6884 0.016 Uiso calc U . R 1 . .
N N1 0.7051(3) 0.89009(16) 0.76163(9) 0.0115(5) Uani d . . . 1 . .
C C25 0.4854(4) 0.5990(2) 0.09505(14) 0.0278(8) Uani d . . . 1 . .
H H25A 0.5505 0.6477 0.0796 0.033 Uiso calc U . R 1 . .
H H25B 0.5087 0.6038 0.1337 0.033 Uiso calc U . R 1 . .
Cl Cl4 0.50558(11) 0.75235(7) 0.96725(4) 0.0396(2) Uani d . . . 1 . .
Cl Cl5 0.49140(12) 0.88833(8) 1.05389(4) 0.0417(2) Uani d . . . 1 . .
C C26 0.4130(5) 0.8547(3) 0.99053(16) 0.0478(11) Uani d . . . 1 . .
H H26A 0.4218 0.9105 0.9666 0.057 Uiso calc U . R 1 . .
H H26B 0.3007 0.84 0.9899 0.057 Uiso calc U . R 1 . .

loop_
_atom_site_aniso_label
_atom_site_aniso_U_11
_atom_site_aniso_U_22
_atom_site_aniso_U_33
_atom_site_aniso_U_12
_atom_site_aniso_U_13
_atom_site_aniso_U_23
Ir1 0.00819(5) 0.00836(5) 0.01200(5) 0.00043(4) 0.00291(4) -0.00032(5)
Cl2 0.0419(5) 0.0266(5) 0.0601(7) -0.0084(4) 0.0282(5) -0.0111(4)
O2 0.0238(12) 0.0167(11) 0.0167(11) 0.0007(9) 0.0039(9) 0.0003(9)
Cl1 0.0116(3) 0.0128(3) 0.0187(4) -0.0013(3) 0.0044(3) 0.0021(3)
S1 0.0141(3) 0.0136(3) 0.0132(4) -0.0002(3) 0.0022(3) -0.0019(3)
Cl3 0.0239(4) 0.0499(6) 0.0326(5) -0.0016(4) 0.0013(4) 0.0031(4)
C21 0.0129(14) 0.0145(15) 0.0179(16) 0.0002(11) 0.0000(12) -0.0030(12)
O3 0.0288(12) 0.0151(11) 0.0195(12) -0.0025(9) 0.0033(10) -0.0036(9)
C20 0.0152(15) 0.0200(15) 0.0155(15) 0.0011(12) 0.0035(12) 0.0044(12)
O1 0.0134(10) 0.0202(11) 0.0173(11) 0.0012(8) 0.0023(8) -0.0028(9)
C1 0.0118(13) 0.0058(13) 0.0232(16) 0.0023(10) 0.0046(12) 0.0001(11)
C5 0.0187(14) 0.0057(13) 0.0182(15) 0.0016(11) 0.0057(12) 0.0000(11)
C4 0.0139(14) 0.0059(13) 0.0202(15) 0.0003(11) 0.0018(11) -0.0015(11)
C9 0.0145(15) 0.0118(14) 0.0347(19) -0.0025(11) -0.0022(13) -0.0029(13)
C3 0.0180(14) 0.0075(13) 0.0199(15) -0.0006(11) 0.0068(12) 0.0002(12)
C8 0.0282(18) 0.0147(15) 0.0317(19) 0.0018(13) 0.0191(15) 0.0040(14)
C2 0.0181(14) 0.0077(13) 0.0193(15) 0.0019(12) 0.0022(12) 0.0016(12)
C7 0.0375(19) 0.0167(15) 0.0195(16) 0.0044(15) -0.0051(14) 0.0049(14)
C10 0.0304(18) 0.0163(16) 0.0208(16) 0.0038(13) 0.0114(14) -0.0008(13)
C6 0.0127(15) 0.0150(14) 0.041(2) 0.0000(12) 0.0068(14) -0.0032(14)
N2 0.0084(11) 0.0170(12) 0.0166(13) 0.0013(9) 0.0025(10) -0.0042(10)
C18 0.0131(14) 0.0143(14) 0.0166(15) -0.0026(11) 0.0007(11) -0.0041(12)
C23 0.0286(18) 0.0175(16) 0.0187(16) -0.0069(13) 0.0093(14) -0.0032(13)
C22 0.0275(17) 0.0168(16) 0.0173(16) -0.0035(12) 0.0086(13) -0.0061(12)
C24 0.0266(17) 0.0182(16) 0.0201(17) 0.0001(13) 0.0025(14) -0.0071(13)
C19 0.0145(14) 0.0189(15) 0.0101(14) 0.0030(12) -0.0005(11) -0.0027(12)
C17 0.0154(15) 0.0187(15) 0.0186(16) 0.0034(12) 0.0045(12) -0.0039(13)
C16 0.0147(14) 0.0141(14) 0.0183(15) 0.0024(11) 0.0070(12) -0.0007(12)
C15 0.0111(13) 0.0070(12) 0.0212(16) -0.0027(10) 0.0057(12) -0.0022(11)
C14 0.0104(14) 0.0088(13) 0.0303(18) 0.0005(11) 0.0056(12) -0.0026(12)
C13 0.0102(14) 0.0093(13) 0.0285(17) 0.0004(11) -0.0006(12) 0.0009(12)
C12 0.0156(14) 0.0110(14) 0.0185(16) 0.0003(11) 0.0003(12) 0.0027(12)
C11 0.0112(14) 0.0105(13) 0.0192(16) -0.0017(11) 0.0042(12) 0.0006(11)
N1 0.0081(11) 0.0079(11) 0.0186(13) -0.0011(9) 0.0020(10) -0.0003(10)
C25 0.0224(18) 0.0257(18) 0.034(2) -0.0007(14) 0.0008(15) -0.0057(15)
Cl4 0.0389(5) 0.0395(5) 0.0388(5) 0.0059(4) -0.0001(4) -0.0114(4)
Cl5 0.0517(6) 0.0470(6) 0.0248(5) 0.0117(5) -0.0006(4) -0.0054(4)
C26 0.062(3) 0.037(2) 0.037(2) 0.018(2) -0.020(2) -0.0086(19)

loop_
_atom_type_symbol
_atom_type_description
_atom_type_scat_dispersion_real
_atom_type_scat_dispersion_imag
_atom_type_scat_source
C C 0.0033 0.0016 'International Tables Vol C Tables 4.2.6.8 and 6.1.1.4'
N N 0.0061 0.0033 'International Tables Vol C Tables 4.2.6.8 and 6.1.1.4'
O O 0.0106 0.0060 'International Tables Vol C Tables 4.2.6.8 and 6.1.1.4'
S S 0.1246 0.1234 'International Tables Vol C Tables 4.2.6.8 and 6.1.1.4'
Cl Cl 0.1484 0.1585 'International Tables Vol C Tables 4.2.6.8 and 6.1.1.4'
Ir Ir -1.4442 7.9887 'International Tables Vol C Tables 4.2.6.8 and 6.1.1.4'
H H 0.0000 0.0000 'International Tables Vol C Tables 4.2.6.8 and 6.1.1.4'

loop_
_geom_angle_atom_site_label_1
_geom_angle_atom_site_label_2
_geom_angle_atom_site_label_3
_geom_angle_site_symmetry_1
_geom_angle_site_symmetry_3
_geom_angle
N1 Ir1 N2 . . 83.94(9)
N1 Ir1 C5 . . 113.91(10)
N2 Ir1 C5 . . 162.13(10)
N1 Ir1 C3 . . 108.54(10)
N2 Ir1 C3 . . 109.49(10)
C5 Ir1 C3 . . 65.31(11)
N1 Ir1 C4 . . 93.40(10)
N2 Ir1 C4 . . 145.19(10)
C5 Ir1 C4 . . 38.62(10)
C3 Ir1 C4 . . 38.87(11)
N1 Ir1 C1 . . 153.19(10)
N2 Ir1 C1 . . 122.88(10)
C5 Ir1 C1 . . 39.28(11)
C3 Ir1 C1 . . 64.97(10)
C4 Ir1 C1 . . 64.87(10)
N1 Ir1 C2 . . 146.67(10)
N2 Ir1 C2 . . 100.01(10)
C5 Ir1 C2 . . 64.85(11)
C3 Ir1 C2 . . 38.80(10)
C4 Ir1 C2 . . 64.57(11)
C1 Ir1 C2 . . 38.14(10)
N1 Ir1 Cl1 . . 84.95(6)
N2 Ir1 Cl1 . . 87.74(7)
C5 Ir1 Cl1 . . 94.46(8)
C3 Ir1 Cl1 . . 158.75(8)
C4 Ir1 Cl1 . . 126.71(8)
C1 Ir1 Cl1 . . 95.50(8)
C2 Ir1 Cl1 . . 128.05(8)
O1 S1 O2 . . 116.14(12)
O1 S1 N2 . . 109.26(12)
O2 S1 N2 . . 112.10(13)
O1 S1 C18 . . 107.66(13)
O2 S1 C18 . . 104.64(13)
N2 S1 C18 . . 106.41(13)
O3 C21 C22 . . 124.6(3)
O3 C21 C20 . . 115.6(3)
C22 C21 C20 . . 119.8(3)
C21 O3 C24 . . 117.3(2)
C19 C20 C21 . . 120.7(3)
C19 C20 H20 . . 119.6
C21 C20 H20 . . 119.6
C2 C1 C5 . . 108.0(2)
C2 C1 C6 . . 126.6(3)
C5 C1 C6 . . 125.3(3)
C2 C1 Ir1 . . 71.65(15)
C5 C1 Ir1 . . 69.67(15)
C6 C1 Ir1 . . 127.47(19)
C4 C5 C1 . . 107.7(2)
C4 C5 C10 . . 126.4(3)
C1 C5 C10 . . 125.7(3)
C4 C5 Ir1 . . 71.17(15)
C1 C5 Ir1 . . 71.05(15)
C10 C5 Ir1 . . 126.95(19)
C5 C4 C3 . . 108.5(2)
C5 C4 C9 . . 126.1(3)
C3 C4 C9 . . 125.4(3)
C5 C4 Ir1 . . 70.20(15)
C3 C4 Ir1 . . 70.43(15)
C9 C4 Ir1 . . 124.36(19)
C4 C9 H9A . . 109.5
C4 C9 H9B . . 109.5
H9A C9 H9B . . 109.5
C4 C9 H9C . . 109.5
H9A C9 H9C . . 109.5
H9B C9 H9C . . 109.5
C4 C3 C2 . . 107.5(2)
C4 C3 C8 . . 126.3(3)
C2 C3 C8 . . 125.2(3)
C4 C3 Ir1 . . 70.70(15)
C2 C3 Ir1 . . 71.65(16)
C8 C3 Ir1 . . 132.0(2)
C3 C8 H8A . . 109.5
C3 C8 H8B . . 109.5
H8A C8 H8B . . 109.5
C3 C8 H8C . . 109.5
H8A C8 H8C . . 109.5
H8B C8 H8C . . 109.5
C1 C2 C3 . . 108.3(3)
C1 C2 C7 . . 126.5(3)
C3 C2 C7 . . 124.9(3)
C1 C2 Ir1 . . 70.21(15)
C3 C2 Ir1 . . 69.55(15)
C7 C2 Ir1 . . 130.5(2)
C2 C7 H7A . . 109.5
C2 C7 H7B . . 109.5
H7A C7 H7B . . 109.5
C2 C7 H7C . . 109.5
H7A C7 H7C . . 109.5
H7B C7 H7C . . 109.5
C5 C10 H10A . . 109.5
C5 C10 H10B . . 109.5
H10A C10 H10B . . 109.5
C5 C10 H10C . . 109.5
H10A C10 H10C . . 109.5
H10B C10 H10C . . 109.5
C1 C6 H6A . . 109.5
C1 C6 H6B . . 109.5
H6A C6 H6B . . 109.5
C1 C6 H6C . . 109.5
H6A C6 H6C . . 109.5
H6B C6 H6C . . 109.5
C17 N2 S1 . . 112.84(19)
C17 N2 Ir1 . . 122.50(18)
S1 N2 Ir1 . . 121.29(13)
C23 C18 C19 . . 120.0(3)
C23 C18 S1 . . 120.0(2)
C19 C18 S1 . . 120.0(2)
C18 C23 C22 . . 120.8(3)
C18 C23 H23 . . 119.6
C22 C23 H23 . . 119.6
C21 C22 C23 . . 119.5(3)
C21 C22 H22 . . 120.3
C23 C22 H22 . . 120.3
O3 C24 H24A . . 109.5
O3 C24 H24B . . 109.5
H24A C24 H24B . . 109.5
O3 C24 H24C . . 109.5
H24A C24 H24C . . 109.5
H24B C24 H24C . . 109.5
C20 C19 C18 . . 119.1(3)
C20 C19 H19 . . 120.5
C18 C19 H19 . . 120.5
N2 C17 C16 . . 112.3(2)
N2 C17 H17A . . 109.1
C16 C17 H17A . . 109.1
N2 C17 H17B . . 109.1
C16 C17 H17B . . 109.1
H17A C17 H17B . . 107.9
C15 C16 C17 . . 113.8(2)
C15 C16 H16A . . 108.8
C17 C16 H16A . . 108.8
C15 C16 H16B . . 108.8
C17 C16 H16B . . 108.8
H16A C16 H16B . . 107.7
N1 C15 C14 . . 120.2(3)
N1 C15 C16 . . 118.1(2)
C14 C15 C16 . . 121.7(3)
C13 C14 C15 . . 119.8(3)
C13 C14 H14 . . 120.1
C15 C14 H14 . . 120.1
C14 C13 C12 . . 119.5(3)
C14 C13 H13 . . 120.3
C12 C13 H13 . . 120.3
C11 C12 C13 . . 118.1(3)
C11 C12 H12 . . 120.9
C13 C12 H12 . . 120.9
N1 C11 C12 . . 123.1(3)
N1 C11 H11 . . 118.4
C12 C11 H11 . . 118.4
C11 N1 C15 . . 119.2(2)
C11 N1 Ir1 . . 118.25(18)
C15 N1 Ir1 . . 122.03(19)
Cl2 C25 Cl3 . . 111.82(18)
Cl2 C25 H25A . . 109.3
Cl3 C25 H25A . . 109.3
Cl2 C25 H25B . . 109.3
Cl3 C25 H25B . . 109.3
H25A C25 H25B . . 107.9
Cl5 C26 Cl4 . . 113.1(2)
Cl5 C26 H26A . . 109.0
Cl4 C26 H26A . . 109.0
Cl5 C26 H26B . . 109.0
Cl4 C26 H26B . . 109.0
H26A C26 H26B . . 107.8

loop_
_geom_bond_atom_site_label_1
_geom_bond_atom_site_label_2
_geom_bond_site_symmetry_2
_geom_bond_distance
Ir1 N1 . 2.107(2)
Ir1 N2 . 2.116(2)
Ir1 C5 . 2.156(3)
Ir1 C3 . 2.165(3)
Ir1 C4 . 2.169(3)
Ir1 C1 . 2.175(3)
Ir1 C2 . 2.193(3)
Ir1 Cl1 . 2.4311(7)
Cl2 C25 . 1.763(3)
O2 S1 . 1.454(2)
S1 O1 . 1.447(2)
S1 N2 . 1.594(2)
S1 C18 . 1.781(3)
Cl3 C25 . 1.773(3)
C21 O3 . 1.374(3)
C21 C22 . 1.378(4)
C21 C20 . 1.399(4)
O3 C24 . 1.433(3)
C20 C19 . 1.380(4)
C20 H20 . 0.95
C1 C2 . 1.427(4)
C1 C5 . 1.456(4)
C1 C6 . 1.494(4)
C5 C4 . 1.430(4)
C5 C10 . 1.498(4)
C4 C3 . 1.442(4)
C4 C9 . 1.493(4)
C9 H9A . 0.98
C9 H9B . 0.98
C9 H9C . 0.98
C3 C2 . 1.448(4)
C3 C8 . 1.502(4)
C8 H8A . 0.98
C8 H8B . 0.98
C8 H8C . 0.98
C2 C7 . 1.495(4)
C7 H7A . 0.98
C7 H7B . 0.98
C7 H7C . 0.98
C10 H10A . 0.98
C10 H10B . 0.98
C10 H10C . 0.98
C6 H6A . 0.98
C6 H6B . 0.98
C6 H6C . 0.98
N2 C17 . 1.487(3)
C18 C23 . 1.378(4)
C18 C19 . 1.396(4)
C23 C22 . 1.389(4)
C23 H23 . 0.95
C22 H22 . 0.95
C24 H24A . 0.98
C24 H24B . 0.98
C24 H24C . 0.98
C19 H19 . 0.95
C17 C16 . 1.526(4)
C17 H17A . 0.99
C17 H17B . 0.99
C16 C15 . 1.497(4)
C16 H16A . 0.99
C16 H16B . 0.99
C15 N1 . 1.360(3)
C15 C14 . 1.401(4)
C14 C13 . 1.381(4)
C14 H14 . 0.95
C13 C12 . 1.388(4)
C13 H13 . 0.95
C12 C11 . 1.382(4)
C12 H12 . 0.95
C11 N1 . 1.344(4)
C11 H11 . 0.95
C25 H25A . 0.99
C25 H25B . 0.99
Cl4 C26 . 1.758(4)
Cl5 C26 . 1.739(4)
C26 H26A . 0.99
C26 H26B . 0.99

loop_
_geom_torsion_atom_site_label_1
_geom_torsion_atom_site_label_2
_geom_torsion_atom_site_label_3
_geom_torsion_atom_site_label_4
_geom_torsion_site_symmetry_1
_geom_torsion_site_symmetry_2
_geom_torsion_site_symmetry_3
_geom_torsion_site_symmetry_4
_geom_torsion
C22 C21 O3 C24 . . . . 3.6(4)
C20 C21 O3 C24 . . . . -176.5(3)
O3 C21 C20 C19 . . . . 177.7(3)
C22 C21 C20 C19 . . . . -2.3(4)
C2 C1 C5 C4 . . . . -0.4(3)
C6 C1 C5 C4 . . . . 175.7(3)
Ir1 C1 C5 C4 . . . . -62.14(18)
C2 C1 C5 C10 . . . . -175.8(3)
C6 C1 C5 C10 . . . . 0.2(4)
Ir1 C1 C5 C10 . . . . 122.4(3)
C2 C1 C5 Ir1 . . . . 61.75(18)
C6 C1 C5 Ir1 . . . . -122.2(3)
C1 C5 C4 C3 . . . . 1.8(3)
C10 C5 C4 C3 . . . . 177.2(3)
Ir1 C5 C4 C3 . . . . -60.26(19)
C1 C5 C4 C9 . . . . -179.3(2)
C10 C5 C4 C9 . . . . -3.9(4)
Ir1 C5 C4 C9 . . . . 118.7(3)
C1 C5 C4 Ir1 . . . . 62.06(18)
C10 C5 C4 Ir1 . . . . -122.5(3)
C5 C4 C3 C2 . . . . -2.5(3)
C9 C4 C3 C2 . . . . 178.5(3)
Ir1 C4 C3 C2 . . . . -62.62(19)
C5 C4 C3 C8 . . . . -171.4(3)
C9 C4 C3 C8 . . . . 9.7(4)
Ir1 C4 C3 C8 . . . . 128.5(3)
C5 C4 C3 Ir1 . . . . 60.11(19)
C9 C4 C3 Ir1 . . . . -118.8(3)
C5 C1 C2 C3 . . . . -1.2(3)
C6 C1 C2 C3 . . . . -177.2(3)
Ir1 C1 C2 C3 . . . . 59.33(19)
C5 C1 C2 C7 . . . . 173.1(3)
C6 C1 C2 C7 . . . . -2.9(5)
Ir1 C1 C2 C7 . . . . -126.4(3)
C5 C1 C2 Ir1 . . . . -60.49(18)
C6 C1 C2 Ir1 . . . . 123.5(3)
C4 C3 C2 C1 . . . . 2.3(3)
C8 C3 C2 C1 . . . . 171.3(3)
Ir1 C3 C2 C1 . . . . -59.74(19)
C4 C3 C2 C7 . . . . -172.2(3)
C8 C3 C2 C7 . . . . -3.2(5)
Ir1 C3 C2 C7 . . . . 125.8(3)
C4 C3 C2 Ir1 . . . . 62.00(18)
C8 C3 C2 Ir1 . . . . -129.0(3)
O1 S1 N2 C17 . . . . -176.35(19)
O2 S1 N2 C17 . . . . 53.4(2)
C18 S1 N2 C17 . . . . -60.4(2)
O1 S1 N2 Ir1 . . . . 23.88(19)
O2 S1 N2 Ir1 . . . . -106.32(15)
C18 S1 N2 Ir1 . . . . 139.85(15)
O1 S1 C18 C23 . . . . -135.6(2)
O2 S1 C18 C23 . . . . -11.4(3)
N2 S1 C18 C23 . . . . 107.4(3)
O1 S1 C18 C19 . . . . 43.3(3)
O2 S1 C18 C19 . . . . 167.5(2)
N2 S1 C18 C19 . . . . -73.7(3)
C19 C18 C23 C22 . . . . -1.2(5)
S1 C18 C23 C22 . . . . 177.7(2)
O3 C21 C22 C23 . . . . -177.7(3)
C20 C21 C22 C23 . . . . 2.4(5)
C18 C23 C22 C21 . . . . -0.6(5)
C21 C20 C19 C18 . . . . 0.5(4)
C23 C18 C19 C20 . . . . 1.2(4)
S1 C18 C19 C20 . . . . -177.7(2)
S1 N2 C17 C16 . . . . -154.2(2)
Ir1 N2 C17 C16 . . . . 5.3(3)
N2 C17 C16 C15 . . . . -62.0(3)
C17 C16 C15 N1 . . . . 55.2(3)
C17 C16 C15 C14 . . . . -125.0(3)
N1 C15 C14 C13 . . . . -0.7(4)
C16 C15 C14 C13 . . . . 179.5(3)
C15 C14 C13 C12 . . . . -1.1(4)
C14 C13 C12 C11 . . . . 1.7(4)
C13 C12 C11 N1 . . . . -0.5(4)
C12 C11 N1 C15 . . . . -1.4(4)
C12 C11 N1 Ir1 . . . . 170.2(2)
C14 C15 N1 C11 . . . . 2.0(4)
C16 C15 N1 C11 . . . . -178.2(2)
C14 C15 N1 Ir1 . . . . -169.29(19)
C16 C15 N1 Ir1 . . . . 10.5(3)

loop_
_cod_changelog_entry_id
_cod_changelog_entry_author
_cod_changelog_entry_date
_cod_changelog_entry_text
1 'Vaitkus, Antanas' 2022-05-09T04:20:00+03:00
;
 Removed the '&#x00E2;&#x0080;&#x0098;' and '&#x00E2;&#x0080;&#x0099;'
 sequences from the value of the '_computing_molecular_graphics' data item.
;
